data_7717556
loop_
_publ_author_name
'Wu, Jianfeng'
'Li, Mengtao'
'Yang, Qianqian'
'Zhang, Baoliang'
'Tang, Jinkui'

_publ_section_title
;
 Two-step Spin Transition around Room Temperature in a FeIII Complex
;
_journal_name_full 'Dalton Transactions'
_journal_paper_doi 10.1039/D4DT02736A
_journal_year 2024
_chemical_formula_moiety 'C32 H22 Fe N4 O4, Cl O4, 2(C2 H3 N)'
_chemical_formula_sum 'C36 H28 Cl Fe N6 O8'
_chemical_formula_weight 763.94
_space_group_crystal_system triclinic
_space_group_IT_number 2
_space_group_name_Hall '-P 1'
_space_group_name_H-M_alt 'P -1'
_atom_sites_solution_hydrogens geom
_atom_sites_solution_primary dual
_audit_creation_date 2024-06-09
_audit_creation_method
;
Olex2 1.5
(compiled 2024.02.16 svn.r378c4104 for OlexSys, GUI svn.r6928)
;
_audit_update_record
;
2024-11-16 deposited with the CCDC.	2024-11-21 downloaded from the CCDC.
;
_cell_angle_alpha 109.164(8)
_cell_angle_beta 104.656(7)
_cell_angle_gamma 92.625(9)
_cell_formula_units_Z 2
_cell_length_a 9.759(3)
_cell_length_b 11.931(4)
_cell_length_c 15.722(5)
_cell_measurement_reflns_used 3105
_cell_measurement_temperature 150.00
_cell_measurement_theta_max 25.04
_cell_measurement_theta_min 2.69
_cell_volume 1656.2(9)
_computing_cell_refinement 'Bruker SMART'
_computing_data_collection 'Bruker SMART'
_computing_data_reduction 'Bruker SAINT'
_computing_molecular_graphics 'Olex2 1.5 (Dolomanov et al., 2009)'
_computing_publication_material 'Olex2 1.5 (Dolomanov et al., 2009)'
_computing_structure_refinement 'SHELXL 2018/3 (Sheldrick, 2015)'
_computing_structure_solution 'SHELXT 2018/2 (Sheldrick, 2018)'
_diffrn_ambient_temperature 150.00
_diffrn_measured_fraction_theta_full 0.985
_diffrn_measured_fraction_theta_max 0.985
_diffrn_measurement_device_type 'CCD area detector'
_diffrn_measurement_method 'phi and omega scans'
_diffrn_radiation_monochromator graphite
_diffrn_radiation_type MoK\a
_diffrn_radiation_wavelength 0.71073
_diffrn_reflns_av_R_equivalents 0.1233
_diffrn_reflns_av_unetI/netI 0.1205
_diffrn_reflns_Laue_measured_fraction_full 0.985
_diffrn_reflns_Laue_measured_fraction_max 0.985
_diffrn_reflns_limit_h_max 11
_diffrn_reflns_limit_h_min -11
_diffrn_reflns_limit_k_max 14
_diffrn_reflns_limit_k_min -14
_diffrn_reflns_limit_l_max 18
_diffrn_reflns_limit_l_min -18
_diffrn_reflns_number 22922
_diffrn_reflns_point_group_measured_fraction_full 0.985
_diffrn_reflns_point_group_measured_fraction_max 0.985
_diffrn_reflns_theta_full 25.178
_diffrn_reflns_theta_max 25.178
_diffrn_reflns_theta_min 2.241
_diffrn_source_current 1.4
_diffrn_source_power 0.07
_diffrn_source_voltage 50.0
_exptl_absorpt_coefficient_mu 0.601
_exptl_absorpt_correction_T_max 0.892
_exptl_absorpt_correction_T_min 0.881
_exptl_absorpt_correction_type multi-scan
_exptl_absorpt_process_details
'multi-scan was used for absorption correction. wR2(int) was 0.0979 before and 0.0508 after correction. The Ratio of minimum to maximum transmission is 0.8290. The \l/2 correction factor is Not present.'
_exptl_crystal_colour 'clear dark red'
_exptl_crystal_colour_lustre clear
_exptl_crystal_colour_modifier dark
_exptl_crystal_colour_primary red
_exptl_crystal_density_diffrn 1.532
_exptl_crystal_description block
_exptl_crystal_F_000 786
_exptl_crystal_size_max 0.21
_exptl_crystal_size_mid 0.19
_exptl_crystal_size_min 0.19
_refine_diff_density_max 0.588
_refine_diff_density_min -0.575
_refine_diff_density_rms 0.111
_refine_ls_extinction_method none
_refine_ls_goodness_of_fit_ref 1.047
_refine_ls_hydrogen_treatment constr
_refine_ls_matrix_type full
_refine_ls_number_parameters 473
_refine_ls_number_reflns 5868
_refine_ls_number_restraints 0
_refine_ls_restrained_S_all 1.047
_refine_ls_R_factor_all 0.1277
_refine_ls_R_factor_gt 0.0730
_refine_ls_shift/su_max 0.000
_refine_ls_shift/su_mean 0.000
_refine_ls_structure_factor_coef Fsqd
_refine_ls_weighting_details 'w=1/[\s^2^(Fo^2^)+(0.1054P)^2^] where P=(Fo^2^+2Fc^2^)/3'
_refine_ls_weighting_scheme calc
_refine_ls_wR_factor_gt 0.1734
_refine_ls_wR_factor_ref 0.2054
_reflns_Friedel_coverage 0.000
_reflns_number_gt 3489
_reflns_number_total 5868
_reflns_threshold_expression 'I > 2\s(I)'
_cod_data_source_file d4dt02736a2.cif
_cod_data_source_block 2_150K
_cod_database_code 7717556
_shelx_shelxl_version_number 2018/3
_shelx_space_group_comment
;
The symmetry employed for this shelxl refinement is uniquely defined
by the following loop, which should always be used as a source of
symmetry information in preference to the above space-group names.
They are only intended as comments.
;
_shelx_estimated_absorpt_t_max 0.894
_shelx_estimated_absorpt_t_min 0.884
_olex2_refinement_description
;
1. Fixed Uiso
 At 1.2 times of:
  All C(H) groups
 At 1.5 times of:
  All C(H,H,H) groups, All O(H) groups
2.a Aromatic/amide H refined with riding coordinates:
 C1(H1), C2(H2A), C3(H3), C7(H7), C8(H8), C9(H9), C10(H10), C14(H14), C15(H15),
  C16(H16), C17(H17), C18(H18), C19(H19), C23(H23), C24(H24), C25(H25),
 C26(H26), C28(H28), C29(H29), C30(H30)
2.b Idealised Me refined as rotating group:
 C34(H34A,H34B,H34C), C36(H36A,H36B,H36C)
2.c Idealised tetrahedral OH refined as rotating group:
 O2(H2), O4(H4)
;
_olex2_submission_special_instructions 'No special instructions were received'

loop_
_space_group_symop_operation_xyz
'x, y, z'
'-x, -y, -z'

loop_
_atom_site_label
_atom_site_type_symbol
_atom_site_fract_x
_atom_site_fract_y
_atom_site_fract_z
_atom_site_U_iso_or_equiv
_atom_site_adp_type
_atom_site_occupancy
_atom_site_site_symmetry_order
_atom_site_calc_flag
_atom_site_refinement_flags_posn
_atom_site_refinement_flags_adp
_atom_site_refinement_flags_occupancy
_atom_site_disorder_assembly
_atom_site_disorder_group
Fe1 Fe 0.53393(8) 0.58964(7) 0.31963(5) 0.0186(2) Uani 1 1 d . . . . .
O1 O 0.4664(4) 0.6946(3) 0.4126(2) 0.0215(9) Uani 1 1 d . . . . .
O2 O 0.3970(4) 0.8231(4) 0.5628(3) 0.0316(10) Uani 1 1 d . . . . .
H2 H 0.381295 0.875226 0.608962 0.047 Uiso 1 1 calc R U . . .
O3 O 0.3547(4) 0.5015(3) 0.2464(2) 0.0237(9) Uani 1 1 d . . . . .
O4 O 0.1054(4) 0.3912(4) 0.1173(3) 0.0361(11) Uani 1 1 d . . . . .
H4 H 0.134661 0.465137 0.139171 0.054 Uiso 1 1 calc R U . . .
N1 N 0.6212(5) 0.4928(4) 0.2250(3) 0.0205(10) Uani 1 1 d . . . . .
N2 N 0.5035(5) 0.6863(4) 0.2407(3) 0.0210(10) Uani 1 1 d . . . . .
N3 N 0.7290(5) 0.6710(4) 0.3922(3) 0.0215(10) Uani 1 1 d . . . . .
N4 N 0.5748(5) 0.4907(4) 0.3959(3) 0.0215(10) Uani 1 1 d . . . . .
C1 C 0.6753(6) 0.3910(5) 0.2185(4) 0.0253(13) Uani 1 1 d . . . . .
H1 H 0.668339 0.354405 0.262891 0.030 Uiso 1 1 calc R U . . .
C2 C 0.7414(7) 0.3354(6) 0.1505(4) 0.0336(15) Uani 1 1 d . . . . .
H2A H 0.777451 0.262261 0.148463 0.040 Uiso 1 1 calc R U . . .
C3 C 0.7540(6) 0.3859(6) 0.0874(4) 0.0304(14) Uani 1 1 d . . . . .
H3 H 0.801731 0.349778 0.041744 0.037 Uiso 1 1 calc R U . . .
C4 C 0.6964(6) 0.4925(5) 0.0891(4) 0.0251(13) Uani 1 1 d . . . . .
C5 C 0.6291(6) 0.5417(5) 0.1589(4) 0.0212(12) Uani 1 1 d . . . . .
C6 C 0.5634(6) 0.6472(5) 0.1650(4) 0.0215(12) Uani 1 1 d . . . . .
C7 C 0.5686(6) 0.7013(6) 0.1001(4) 0.0307(14) Uani 1 1 d . . . . .
H7 H 0.526574 0.772185 0.102953 0.037 Uiso 1 1 calc R U . . .
C8 C 0.6356(7) 0.6515(6) 0.0306(4) 0.0361(16) Uani 1 1 d . . . . .
H8 H 0.638110 0.689388 -0.013648 0.043 Uiso 1 1 calc R U . . .
C9 C 0.6973(6) 0.5505(6) 0.0242(4) 0.0324(15) Uani 1 1 d . . . . .
H9 H 0.741446 0.518634 -0.024329 0.039 Uiso 1 1 calc R U . . .
C10 C 0.4292(6) 0.7745(5) 0.2502(4) 0.0221(12) Uani 1 1 d . . . . .
H10 H 0.406236 0.805322 0.200599 0.027 Uiso 1 1 calc R U . . .
C11 C 0.3793(6) 0.8287(5) 0.3303(4) 0.0243(13) Uani 1 1 d . . . . .
C12 C 0.4063(5) 0.7901(5) 0.4074(4) 0.0204(12) Uani 1 1 d . . . . .
C13 C 0.3648(5) 0.8601(5) 0.4863(4) 0.0202(12) Uani 1 1 d . . . . .
C14 C 0.2984(6) 0.9583(5) 0.4870(4) 0.0255(13) Uani 1 1 d . . . . .
H14 H 0.272655 1.003461 0.541299 0.031 Uiso 1 1 calc R U . . .
C15 C 0.2683(7) 0.9928(5) 0.4087(4) 0.0332(15) Uani 1 1 d . . . . .
H15 H 0.219468 1.059902 0.408850 0.040 Uiso 1 1 calc R U . . .
C16 C 0.3088(6) 0.9301(5) 0.3316(4) 0.0278(14) Uani 1 1 d . . . . .
H16 H 0.289681 0.954523 0.278472 0.033 Uiso 1 1 calc R U . . .
C17 C 0.8029(6) 0.7588(5) 0.3817(4) 0.0277(14) Uani 1 1 d . . . . .
H17 H 0.761303 0.788379 0.333245 0.033 Uiso 1 1 calc R U . . .
C18 C 0.9403(6) 0.8090(6) 0.4400(4) 0.0311(14) Uani 1 1 d . . . . .
H18 H 0.991446 0.871053 0.430141 0.037 Uiso 1 1 calc R U . . .
C19 C 1.0011(6) 0.7704(5) 0.5102(4) 0.0312(15) Uani 1 1 d . . . . .
H19 H 1.093987 0.806391 0.550503 0.037 Uiso 1 1 calc R U . . .
C20 C 0.9271(6) 0.6763(5) 0.5242(4) 0.0251(13) Uani 1 1 d . . . . .
C21 C 0.7880(6) 0.6275(5) 0.4604(4) 0.0236(13) Uani 1 1 d . . . . .
C22 C 0.7094(6) 0.5282(5) 0.4659(4) 0.0221(13) Uani 1 1 d . . . . .
C23 C 0.7643(6) 0.4809(5) 0.5331(4) 0.0254(13) Uani 1 1 d . . . . .
H23 H 0.711861 0.414405 0.536751 0.030 Uiso 1 1 calc R U . . .
C24 C 0.9002(6) 0.5319(5) 0.5971(4) 0.0288(14) Uani 1 1 d . . . . .
H24 H 0.937387 0.499124 0.644328 0.035 Uiso 1 1 calc R U . . .
C25 C 0.9795(6) 0.6256(6) 0.5939(4) 0.0286(14) Uani 1 1 d . . . . .
H25 H 1.070461 0.657527 0.638453 0.034 Uiso 1 1 calc R U . . .
C26 C 0.4951(6) 0.3952(5) 0.3850(4) 0.0212(12) Uani 1 1 d . . . . .
H26 H 0.526642 0.355476 0.428320 0.025 Uiso 1 1 calc R U . . .
C27 C 0.3633(6) 0.3439(5) 0.3133(4) 0.0220(12) Uani 1 1 d . . . . .
C28 C 0.2952(6) 0.2353(5) 0.3098(4) 0.0282(14) Uani 1 1 d . . . . .
H28 H 0.337385 0.199937 0.354314 0.034 Uiso 1 1 calc R U . . .
C29 C 0.1670(6) 0.1792(6) 0.2419(4) 0.0352(15) Uani 1 1 d . . . . .
H29 H 0.121477 0.105532 0.239311 0.042 Uiso 1 1 calc R U . . .
C30 C 0.1067(6) 0.2334(6) 0.1776(4) 0.0303(14) Uani 1 1 d . . . . .
H30 H 0.019768 0.195240 0.130349 0.036 Uiso 1 1 calc R U . . .
C31 C 0.1695(6) 0.3395(5) 0.1811(4) 0.0251(13) Uani 1 1 d . . . . .
C32 C 0.3006(6) 0.3994(5) 0.2488(4) 0.0219(12) Uani 1 1 d . . . . .
Cl1 Cl 0.25618(16) 0.97067(14) 0.75755(10) 0.0329(4) Uani 1 1 d . . . . .
O5 O 0.3672(7) 1.0121(5) 0.7277(4) 0.079(2) Uani 1 1 d . . . . .
O6 O 0.1281(7) 1.0032(6) 0.7115(4) 0.094(2) Uani 1 1 d . . . . .
O7 O 0.2475(6) 0.8451(4) 0.7295(4) 0.0668(16) Uani 1 1 d . . . . .
O8 O 0.2875(6) 1.0240(5) 0.8562(3) 0.0624(16) Uani 1 1 d . . . . .
N5 N 0.1098(7) 0.6300(6) 0.1240(5) 0.0596(18) Uani 1 1 d . . . . .
C33 C 0.0555(8) 0.7099(8) 0.1200(5) 0.051(2) Uani 1 1 d . . . . .
C34 C -0.0121(8) 0.8127(7) 0.1101(6) 0.065(2) Uani 1 1 d . . . . .
H34A H -0.083933 0.788467 0.048780 0.097 Uiso 1 1 calc R U . . .
H34B H 0.060505 0.875611 0.114705 0.097 Uiso 1 1 calc R U . . .
H34C H -0.058418 0.843219 0.159998 0.097 Uiso 1 1 calc R U . . .
N6 N 0.2911(8) 0.8974(7) 1.0669(5) 0.067(2) Uani 1 1 d . . . . .
C35 C 0.3418(8) 0.9897(7) 1.0760(5) 0.0449(18) Uani 1 1 d . . . . .
C36 C 0.4072(8) 1.1059(6) 1.0880(5) 0.0485(19) Uani 1 1 d . . . . .
H36A H 0.414267 1.107339 1.027251 0.073 Uiso 1 1 calc R U . . .
H36B H 0.503133 1.123475 1.132138 0.073 Uiso 1 1 calc R U . . .
H36C H 0.348878 1.166319 1.112690 0.073 Uiso 1 1 calc R U . . .

loop_
_atom_site_aniso_label
_atom_site_aniso_U_11
_atom_site_aniso_U_22
_atom_site_aniso_U_33
_atom_site_aniso_U_23
_atom_site_aniso_U_13
_atom_site_aniso_U_12
Fe1 0.0195(4) 0.0176(5) 0.0206(4) 0.0081(3) 0.0064(3) 0.0060(3)
O1 0.026(2) 0.018(2) 0.025(2) 0.0120(17) 0.0087(16) 0.0098(17)
O2 0.045(3) 0.032(3) 0.026(2) 0.0127(19) 0.0177(19) 0.019(2)
O3 0.024(2) 0.023(2) 0.025(2) 0.0117(17) 0.0038(16) 0.0030(17)
O4 0.029(2) 0.042(3) 0.034(2) 0.018(2) -0.0004(18) 0.002(2)
N1 0.024(2) 0.017(3) 0.023(2) 0.009(2) 0.0075(19) 0.008(2)
N2 0.023(2) 0.018(3) 0.023(2) 0.006(2) 0.0094(19) 0.005(2)
N3 0.026(3) 0.019(3) 0.022(2) 0.008(2) 0.010(2) 0.007(2)
N4 0.023(2) 0.019(3) 0.023(2) 0.007(2) 0.007(2) 0.008(2)
C1 0.035(3) 0.017(3) 0.025(3) 0.005(2) 0.013(3) 0.009(3)
C2 0.040(4) 0.026(4) 0.039(4) 0.009(3) 0.020(3) 0.014(3)
C3 0.027(3) 0.034(4) 0.038(3) 0.013(3) 0.019(3) 0.012(3)
C4 0.030(3) 0.021(3) 0.027(3) 0.008(3) 0.013(3) 0.004(3)
C5 0.021(3) 0.018(3) 0.024(3) 0.008(2) 0.006(2) 0.001(2)
C6 0.020(3) 0.020(3) 0.023(3) 0.005(2) 0.004(2) 0.002(2)
C7 0.036(4) 0.029(4) 0.029(3) 0.013(3) 0.008(3) 0.006(3)
C8 0.050(4) 0.037(4) 0.030(3) 0.017(3) 0.020(3) 0.003(3)
C9 0.035(4) 0.040(4) 0.028(3) 0.015(3) 0.015(3) 0.004(3)
C10 0.027(3) 0.021(3) 0.023(3) 0.013(2) 0.006(2) 0.006(3)
C11 0.026(3) 0.017(3) 0.039(3) 0.016(3) 0.015(3) 0.013(2)
C12 0.020(3) 0.016(3) 0.027(3) 0.009(2) 0.008(2) 0.002(2)
C13 0.019(3) 0.015(3) 0.027(3) 0.009(2) 0.006(2) 0.003(2)
C14 0.027(3) 0.022(3) 0.032(3) 0.009(3) 0.014(3) 0.008(3)
C15 0.042(4) 0.024(3) 0.052(4) 0.024(3) 0.026(3) 0.022(3)
C16 0.032(3) 0.023(3) 0.036(3) 0.015(3) 0.016(3) 0.009(3)
C17 0.034(3) 0.026(4) 0.025(3) 0.011(3) 0.009(3) 0.004(3)
C18 0.029(3) 0.032(4) 0.035(3) 0.012(3) 0.014(3) 0.003(3)
C19 0.026(3) 0.028(4) 0.032(3) 0.001(3) 0.008(3) -0.001(3)
C20 0.023(3) 0.024(3) 0.021(3) 0.001(2) 0.004(2) 0.000(3)
C21 0.029(3) 0.018(3) 0.025(3) 0.004(2) 0.013(2) 0.006(3)
C22 0.022(3) 0.023(3) 0.023(3) 0.006(2) 0.011(2) 0.007(2)
C23 0.025(3) 0.029(3) 0.028(3) 0.015(3) 0.011(2) 0.008(3)
C24 0.033(3) 0.030(4) 0.025(3) 0.010(3) 0.010(3) 0.014(3)
C25 0.027(3) 0.035(4) 0.019(3) 0.005(3) 0.003(2) 0.012(3)
C26 0.025(3) 0.020(3) 0.022(3) 0.010(2) 0.009(2) 0.005(3)
C27 0.024(3) 0.025(3) 0.021(3) 0.010(2) 0.011(2) 0.007(3)
C28 0.031(3) 0.026(4) 0.034(3) 0.017(3) 0.013(3) 0.007(3)
C29 0.034(4) 0.025(4) 0.047(4) 0.009(3) 0.018(3) 0.004(3)
C30 0.024(3) 0.035(4) 0.031(3) 0.011(3) 0.007(3) 0.005(3)
C31 0.020(3) 0.033(4) 0.028(3) 0.015(3) 0.011(2) 0.006(3)
C32 0.025(3) 0.020(3) 0.023(3) 0.008(2) 0.011(2) 0.003(2)
Cl1 0.0394(9) 0.0306(9) 0.0275(8) 0.0074(7) 0.0118(6) 0.0023(7)
O5 0.105(5) 0.066(4) 0.064(4) 0.000(3) 0.057(3) -0.030(3)
O6 0.092(5) 0.111(6) 0.059(4) 0.013(4) -0.003(3) 0.068(4)
O7 0.103(5) 0.022(3) 0.064(3) 0.013(3) 0.010(3) -0.004(3)
O8 0.090(4) 0.069(4) 0.029(3) 0.012(3) 0.022(3) 0.024(3)
N5 0.059(4) 0.044(4) 0.067(4) 0.016(4) 0.006(3) 0.015(4)
C33 0.036(4) 0.052(5) 0.052(5) 0.002(4) 0.008(3) 0.007(4)
C34 0.043(5) 0.043(5) 0.090(6) 0.004(4) 0.011(4) 0.017(4)
N6 0.089(5) 0.048(5) 0.073(5) 0.023(4) 0.034(4) 0.009(4)
C35 0.065(5) 0.040(5) 0.042(4) 0.020(4) 0.027(4) 0.020(4)
C36 0.063(5) 0.039(5) 0.056(5) 0.023(4) 0.027(4) 0.020(4)

loop_
_atom_type_symbol
_atom_type_description
_atom_type_scat_dispersion_real
_atom_type_scat_dispersion_imag
_atom_type_scat_source
C C 0.0033 0.0016 'International Tables Vol C Tables 4.2.6.8 and 6.1.1.4'
H H 0.0000 0.0000 'International Tables Vol C Tables 4.2.6.8 and 6.1.1.4'
Cl Cl 0.1484 0.1585 'International Tables Vol C Tables 4.2.6.8 and 6.1.1.4'
Fe Fe 0.3463 0.8444 'International Tables Vol C Tables 4.2.6.8 and 6.1.1.4'
N N 0.0061 0.0033 'International Tables Vol C Tables 4.2.6.8 and 6.1.1.4'
O O 0.0106 0.0060 'International Tables Vol C Tables 4.2.6.8 and 6.1.1.4'

loop_
_geom_angle_atom_site_label_1
_geom_angle_atom_site_label_2
_geom_angle_atom_site_label_3
_geom_angle
_geom_angle_site_symmetry_1
_geom_angle_site_symmetry_3
_geom_angle_publ_flag
O1 Fe1 O3 95.64(16) . . ?
O1 Fe1 N1 174.01(18) . . ?
O1 Fe1 N2 94.18(17) . . ?
O1 Fe1 N3 88.44(17) . . ?
O1 Fe1 N4 88.74(16) . . ?
O3 Fe1 N1 89.62(17) . . ?
O3 Fe1 N2 87.06(17) . . ?
O3 Fe1 N3 175.50(17) . . ?
O3 Fe1 N4 94.72(18) . . ?
N2 Fe1 N1 83.22(18) . . ?
N2 Fe1 N3 94.55(19) . . ?
N3 Fe1 N1 86.41(18) . . ?
N4 Fe1 N1 93.68(18) . . ?
N4 Fe1 N2 176.42(18) . . ?
N4 Fe1 N3 83.44(19) . . ?
C12 O1 Fe1 125.9(3) . . ?
C13 O2 H2 109.5 . . ?
C32 O3 Fe1 126.0(3) . . ?
C31 O4 H4 109.5 . . ?
C1 N1 Fe1 129.6(4) . . ?
C1 N1 C5 117.1(5) . . ?
C5 N1 Fe1 113.3(3) . . ?
C6 N2 Fe1 113.4(3) . . ?
C10 N2 Fe1 125.4(4) . . ?
C10 N2 C6 121.1(5) . . ?
C17 N3 Fe1 128.2(4) . . ?
C17 N3 C21 119.6(5) . . ?
C21 N3 Fe1 112.2(4) . . ?
C22 N4 Fe1 114.1(4) . . ?
C26 N4 Fe1 125.6(4) . . ?
C26 N4 C22 120.3(5) . . ?
N1 C1 H1 118.3 . . ?
N1 C1 C2 123.5(6) . . ?
C2 C1 H1 118.3 . . ?
C1 C2 H2A 120.3 . . ?
C3 C2 C1 119.5(6) . . ?
C3 C2 H2A 120.3 . . ?
C2 C3 H3 120.0 . . ?
C2 C3 C4 119.9(5) . . ?
C4 C3 H3 120.0 . . ?
C3 C4 C9 125.0(5) . . ?
C5 C4 C3 117.0(5) . . ?
C5 C4 C9 118.0(5) . . ?
N1 C5 C4 123.0(5) . . ?
N1 C5 C6 115.5(5) . . ?
C4 C5 C6 121.5(5) . . ?
N2 C6 C5 114.2(5) . . ?
C7 C6 N2 127.5(5) . . ?
C7 C6 C5 118.2(5) . . ?
C6 C7 H7 120.0 . . ?
C6 C7 C8 119.9(6) . . ?
C8 C7 H7 120.0 . . ?
C7 C8 H8 119.0 . . ?
C9 C8 C7 122.0(6) . . ?
C9 C8 H8 119.0 . . ?
C4 C9 H9 119.8 . . ?
C8 C9 C4 120.4(5) . . ?
C8 C9 H9 119.8 . . ?
N2 C10 H10 117.7 . . ?
N2 C10 C11 124.6(5) . . ?
C11 C10 H10 117.7 . . ?
C12 C11 C10 122.6(5) . . ?
C12 C11 C16 120.7(5) . . ?
C16 C11 C10 116.6(5) . . ?
O1 C12 C11 125.9(5) . . ?
O1 C12 C13 117.6(5) . . ?
C11 C12 C13 116.6(5) . . ?
O2 C13 C12 115.7(5) . . ?
C14 C13 O2 122.2(5) . . ?
C14 C13 C12 122.1(5) . . ?
C13 C14 H14 119.8 . . ?
C13 C14 C15 120.4(5) . . ?
C15 C14 H14 119.8 . . ?
C14 C15 H15 120.0 . . ?
C16 C15 C14 119.9(5) . . ?
C16 C15 H15 120.1 . . ?
C11 C16 H16 119.9 . . ?
C15 C16 C11 120.3(5) . . ?
C15 C16 H16 119.9 . . ?
N3 C17 H17 119.2 . . ?
N3 C17 C18 121.6(6) . . ?
C18 C17 H17 119.2 . . ?
C17 C18 H18 119.7 . . ?
C19 C18 C17 120.6(6) . . ?
C19 C18 H18 119.7 . . ?
C18 C19 H19 119.9 . . ?
C18 C19 C20 120.1(6) . . ?
C20 C19 H19 119.9 . . ?
C19 C20 C21 116.1(5) . . ?
C19 C20 C25 125.9(5) . . ?
C25 C20 C21 118.0(5) . . ?
N3 C21 C20 122.0(5) . . ?
N3 C21 C22 118.2(5) . . ?
C22 C21 C20 119.9(5) . . ?
C21 C22 N4 111.9(5) . . ?
C23 C22 N4 127.7(5) . . ?
C23 C22 C21 120.4(5) . . ?
C22 C23 H23 120.4 . . ?
C22 C23 C24 119.1(6) . . ?
C24 C23 H23 120.4 . . ?
C23 C24 H24 118.7 . . ?
C25 C24 C23 122.5(6) . . ?
C25 C24 H24 118.7 . . ?
C20 C25 H25 120.0 . . ?
C24 C25 C20 120.1(5) . . ?
C24 C25 H25 120.0 . . ?
N4 C26 H26 117.2 . . ?
N4 C26 C27 125.5(5) . . ?
C27 C26 H26 117.2 . . ?
C28 C27 C26 117.2(5) . . ?
C28 C27 C32 120.4(5) . . ?
C32 C27 C26 122.4(5) . . ?
C27 C28 H28 119.6 . . ?
C29 C28 C27 120.8(6) . . ?
C29 C28 H28 119.6 . . ?
C28 C29 H29 120.8 . . ?
C28 C29 C30 118.5(6) . . ?
C30 C29 H29 120.8 . . ?
C29 C30 H30 119.2 . . ?
C31 C30 C29 121.5(6) . . ?
C31 C30 H30 119.2 . . ?
O4 C31 C32 118.4(5) . . ?
C30 C31 O4 119.8(5) . . ?
C30 C31 C32 121.8(5) . . ?
O3 C32 C27 125.4(5) . . ?
O3 C32 C31 117.7(5) . . ?
C27 C32 C31 116.9(5) . . ?
O5 Cl1 O6 107.0(4) . . ?
O5 Cl1 O8 109.4(3) . . ?
O7 Cl1 O5 107.5(4) . . ?
O7 Cl1 O6 110.4(4) . . ?
O7 Cl1 O8 111.1(3) . . ?
O8 Cl1 O6 111.3(3) . . ?
N5 C33 C34 176.7(9) . . ?
C33 C34 H34A 109.5 . . ?
C33 C34 H34B 109.5 . . ?
C33 C34 H34C 109.5 . . ?
H34A C34 H34B 109.5 . . ?
H34A C34 H34C 109.5 . . ?
H34B C34 H34C 109.5 . . ?
N6 C35 C36 179.4(10) . . ?
C35 C36 H36A 109.5 . . ?
C35 C36 H36B 109.5 . . ?
C35 C36 H36C 109.5 . . ?
H36A C36 H36B 109.5 . . ?
H36A C36 H36C 109.5 . . ?
H36B C36 H36C 109.5 . . ?

loop_
_geom_bond_atom_site_label_1
_geom_bond_atom_site_label_2
_geom_bond_distance
_geom_bond_site_symmetry_2
_geom_bond_publ_flag
Fe1 O1 1.871(4) . ?
Fe1 O3 1.873(4) . ?
Fe1 N1 1.969(4) . ?
Fe1 N2 1.935(5) . ?
Fe1 N3 1.968(5) . ?
Fe1 N4 1.928(5) . ?
O1 C12 1.322(6) . ?
O2 H2 0.8400 . ?
O2 C13 1.383(6) . ?
O3 C32 1.321(7) . ?
O4 H4 0.8400 . ?
O4 C31 1.379(7) . ?
N1 C1 1.331(7) . ?
N1 C5 1.363(7) . ?
N2 C6 1.410(6) . ?
N2 C10 1.295(7) . ?
N3 C17 1.322(7) . ?
N3 C21 1.354(7) . ?
N4 C22 1.425(7) . ?
N4 C26 1.287(7) . ?
C1 H1 0.9500 . ?
C1 C2 1.386(7) . ?
C2 H2A 0.9500 . ?
C2 C3 1.346(8) . ?
C3 H3 0.9500 . ?
C3 C4 1.409(8) . ?
C4 C5 1.399(7) . ?
C4 C9 1.409(8) . ?
C5 C6 1.425(8) . ?
C6 C7 1.383(8) . ?
C7 H7 0.9500 . ?
C7 C8 1.396(8) . ?
C8 H8 0.9500 . ?
C8 C9 1.357(9) . ?
C9 H9 0.9500 . ?
C10 H10 0.9500 . ?
C10 C11 1.430(7) . ?
C11 C12 1.402(7) . ?
C11 C16 1.416(7) . ?
C12 C13 1.417(7) . ?
C13 C14 1.362(7) . ?
C14 H14 0.9500 . ?
C14 C15 1.390(8) . ?
C15 H15 0.9500 . ?
C15 C16 1.364(8) . ?
C16 H16 0.9500 . ?
C17 H17 0.9500 . ?
C17 C18 1.393(8) . ?
C18 H18 0.9500 . ?
C18 C19 1.346(8) . ?
C19 H19 0.9500 . ?
C19 C20 1.413(8) . ?
C20 C21 1.429(8) . ?
C20 C25 1.417(8) . ?
C21 C22 1.420(8) . ?
C22 C23 1.361(7) . ?
C23 H23 0.9500 . ?
C23 C24 1.411(8) . ?
C24 H24 0.9500 . ?
C24 C25 1.353(9) . ?
C25 H25 0.9500 . ?
C26 H26 0.9500 . ?
C26 C27 1.429(8) . ?
C27 C28 1.406(8) . ?
C27 C32 1.416(7) . ?
C28 H28 0.9500 . ?
C28 C29 1.389(8) . ?
C29 H29 0.9500 . ?
C29 C30 1.397(8) . ?
C30 H30 0.9500 . ?
C30 C31 1.360(8) . ?
C31 C32 1.418(8) . ?
Cl1 O5 1.413(5) . ?
Cl1 O6 1.417(5) . ?
Cl1 O7 1.407(5) . ?
Cl1 O8 1.413(4) . ?
N5 C33 1.123(9) . ?
C33 C34 1.453(11) . ?
C34 H34A 0.9800 . ?
C34 H34B 0.9800 . ?
C34 H34C 0.9800 . ?
N6 C35 1.135(9) . ?
C35 C36 1.432(10) . ?
C36 H36A 0.9800 . ?
C36 H36B 0.9800 . ?
C36 H36C 0.9800 . ?

loop_
_geom_torsion_atom_site_label_1
_geom_torsion_atom_site_label_2
_geom_torsion_atom_site_label_3
_geom_torsion_atom_site_label_4
_geom_torsion
_geom_torsion_site_symmetry_1
_geom_torsion_site_symmetry_2
_geom_torsion_site_symmetry_3
_geom_torsion_site_symmetry_4
_geom_torsion_publ_flag
Fe1 O1 C12 C11 1.5(8) . . . . ?
Fe1 O1 C12 C13 -178.7(3) . . . . ?
Fe1 O3 C32 C27 6.1(7) . . . . ?
Fe1 O3 C32 C31 -173.4(4) . . . . ?
Fe1 N1 C1 C2 -176.2(4) . . . . ?
Fe1 N1 C5 C4 175.3(4) . . . . ?
Fe1 N1 C5 C6 -4.9(6) . . . . ?
Fe1 N2 C6 C5 2.5(6) . . . . ?
Fe1 N2 C6 C7 -175.3(5) . . . . ?
Fe1 N2 C10 C11 11.9(8) . . . . ?
Fe1 N3 C17 C18 178.9(4) . . . . ?
Fe1 N3 C21 C20 -177.6(4) . . . . ?
Fe1 N3 C21 C22 4.3(6) . . . . ?
Fe1 N4 C22 C21 -3.3(5) . . . . ?
Fe1 N4 C22 C23 176.2(4) . . . . ?
Fe1 N4 C26 C27 1.3(8) . . . . ?
O1 Fe1 O3 C32 -96.2(4) . . . . ?
O1 C12 C13 O2 2.4(7) . . . . ?
O1 C12 C13 C14 -178.1(5) . . . . ?
O2 C13 C14 C15 179.8(5) . . . . ?
O3 Fe1 O1 C12 -80.7(4) . . . . ?
O4 C31 C32 O3 -0.6(7) . . . . ?
O4 C31 C32 C27 179.8(5) . . . . ?
N1 Fe1 O3 C32 86.6(4) . . . . ?
N1 C1 C2 C3 0.7(9) . . . . ?
N1 C5 C6 N2 1.7(7) . . . . ?
N1 C5 C6 C7 179.7(5) . . . . ?
N2 Fe1 O1 C12 6.8(4) . . . . ?
N2 Fe1 O3 C32 169.9(4) . . . . ?
N2 C6 C7 C8 178.4(5) . . . . ?
N2 C10 C11 C12 -0.3(9) . . . . ?
N2 C10 C11 C16 175.4(5) . . . . ?
N3 Fe1 O1 C12 101.2(4) . . . . ?
N3 C17 C18 C19 -1.1(9) . . . . ?
N3 C21 C22 N4 -0.7(7) . . . . ?
N3 C21 C22 C23 179.8(5) . . . . ?
N4 Fe1 O1 C12 -175.3(4) . . . . ?
N4 Fe1 O3 C32 -7.0(4) . . . . ?
N4 C22 C23 C24 -179.4(5) . . . . ?
N4 C26 C27 C28 176.6(5) . . . . ?
N4 C26 C27 C32 -4.4(8) . . . . ?
C1 N1 C5 C4 -3.0(8) . . . . ?
C1 N1 C5 C6 176.8(5) . . . . ?
C1 C2 C3 C4 -1.9(9) . . . . ?
C2 C3 C4 C5 0.8(8) . . . . ?
C2 C3 C4 C9 -177.0(6) . . . . ?
C3 C4 C5 N1 1.7(8) . . . . ?
C3 C4 C5 C6 -178.0(5) . . . . ?
C3 C4 C9 C8 178.3(6) . . . . ?
C4 C5 C6 N2 -178.6(5) . . . . ?
C4 C5 C6 C7 -0.6(8) . . . . ?
C5 N1 C1 C2 1.8(8) . . . . ?
C5 C4 C9 C8 0.6(9) . . . . ?
C5 C6 C7 C8 0.7(8) . . . . ?
C6 N2 C10 C11 -172.3(5) . . . . ?
C6 C7 C8 C9 -0.2(9) . . . . ?
C7 C8 C9 C4 -0.5(10) . . . . ?
C9 C4 C5 N1 179.7(5) . . . . ?
C9 C4 C5 C6 0.0(8) . . . . ?
C10 N2 C6 C5 -173.8(5) . . . . ?
C10 N2 C6 C7 8.4(8) . . . . ?
C10 C11 C12 O1 -7.1(9) . . . . ?
C10 C11 C12 C13 173.1(5) . . . . ?
C10 C11 C16 C15 -174.7(5) . . . . ?
C11 C12 C13 O2 -177.7(5) . . . . ?
C11 C12 C13 C14 1.7(8) . . . . ?
C12 C11 C16 C15 1.1(9) . . . . ?
C12 C13 C14 C15 0.4(9) . . . . ?
C13 C14 C15 C16 -1.9(9) . . . . ?
C14 C15 C16 C11 1.1(9) . . . . ?
C16 C11 C12 O1 177.4(5) . . . . ?
C16 C11 C12 C13 -2.4(8) . . . . ?
C17 N3 C21 C20 2.1(8) . . . . ?
C17 N3 C21 C22 -176.1(5) . . . . ?
C17 C18 C19 C20 1.4(9) . . . . ?
C18 C19 C20 C21 -0.1(8) . . . . ?
C18 C19 C20 C25 178.7(5) . . . . ?
C19 C20 C21 N3 -1.7(8) . . . . ?
C19 C20 C21 C22 176.4(5) . . . . ?
C19 C20 C25 C24 -177.0(5) . . . . ?
C20 C21 C22 N4 -178.9(5) . . . . ?
C20 C21 C22 C23 1.6(8) . . . . ?
C21 N3 C17 C18 -0.7(8) . . . . ?
C21 C20 C25 C24 1.8(8) . . . . ?
C21 C22 C23 C24 0.1(8) . . . . ?
C22 N4 C26 C27 -175.3(5) . . . . ?
C22 C23 C24 C25 -0.8(8) . . . . ?
C23 C24 C25 C20 -0.1(8) . . . . ?
C25 C20 C21 N3 179.4(5) . . . . ?
C25 C20 C21 C22 -2.4(8) . . . . ?
C26 N4 C22 C21 173.7(5) . . . . ?
C26 N4 C22 C23 -6.8(8) . . . . ?
C26 C27 C28 C29 -179.6(5) . . . . ?
C26 C27 C32 O3 0.5(8) . . . . ?
C26 C27 C32 C31 -180.0(5) . . . . ?
C27 C28 C29 C30 -0.4(8) . . . . ?
C28 C27 C32 O3 179.5(5) . . . . ?
C28 C27 C32 C31 -1.0(7) . . . . ?
C28 C29 C30 C31 -0.8(9) . . . . ?
C29 C30 C31 O4 -178.8(5) . . . . ?
C29 C30 C31 C32 1.2(9) . . . . ?
C30 C31 C32 O3 179.3(5) . . . . ?
C30 C31 C32 C27 -0.2(8) . . . . ?
C32 C27 C28 C29 1.3(8) . . . . ?
